data_4510825
loop_
_publ_author_name
'Yang, Jin'
'Hu, Ting'
'Mak, Thomas C. W.'

_publ_section_title
;
 Flexible Bis(imidazole) Mediated Assembly of Silver(I)--Organic
 Frameworks with Ethynide and Trifluoroacetate Ligands
;
_journal_issue 6
_journal_name_full 'Crystal Growth &amp; Design'
_journal_page_first 2990
_journal_paper_doi 10.1021/cg500271f
_journal_volume 14
_journal_year 2014
_chemical_formula_sum 'C41 H36 Ag6 F12 N4 O11'
_chemical_formula_weight 1635.96
_chemical_name_systematic
;
 ?
;
_space_group_IT_number 14
_symmetry_cell_setting monoclinic
_symmetry_space_group_name_Hall '-P 2ybc'
_symmetry_space_group_name_H-M 'P 1 21/c 1'
_atom_sites_solution_hydrogens geom
_atom_sites_solution_primary direct
_atom_sites_solution_secondary difmap
_audit_creation_method SHELXL-97
_cell_angle_alpha 90.00
_cell_angle_beta 92.033(14)
_cell_angle_gamma 90.00
_cell_formula_units_Z 4
_cell_length_a 13.865(12)
_cell_length_b 16.623(14)
_cell_length_c 21.819(18)
_cell_measurement_temperature 173(2)
_cell_measurement_theta_max 25.03
_cell_measurement_theta_min 2.42
_cell_volume 5026(7)
_computing_cell_refinement 'SAINT(Bruker, 2001)'
_computing_data_collection 'APEX2(Bruker, 2003)'
_computing_data_reduction 'APEX2(Bruker, 2003)'
_computing_structure_refinement 'SHELXL-97 (Sheldrick, 1997)'
_computing_structure_solution 'SHELXS-97 (Sheldrick, 1990)'
_diffrn_ambient_temperature 173(2)
_diffrn_measured_fraction_theta_full 0.996
_diffrn_measured_fraction_theta_max 0.996
_diffrn_radiation_monochromator graphite
_diffrn_radiation_source 'fine-focus sealed tube'
_diffrn_radiation_type MoK\a
_diffrn_radiation_wavelength 0.71073
_diffrn_reflns_av_R_equivalents 0.1307
_diffrn_reflns_av_sigmaI/netI 0.1251
_diffrn_reflns_limit_h_max 16
_diffrn_reflns_limit_h_min -9
_diffrn_reflns_limit_k_max 19
_diffrn_reflns_limit_k_min -19
_diffrn_reflns_limit_l_max 25
_diffrn_reflns_limit_l_min -25
_diffrn_reflns_number 35754
_diffrn_reflns_theta_full 25.00
_diffrn_reflns_theta_max 25.03
_diffrn_reflns_theta_min 2.42
_exptl_absorpt_coefficient_mu 2.396
_exptl_absorpt_correction_T_max 0.6840
_exptl_absorpt_correction_T_min 0.5448
_exptl_absorpt_correction_type multi-scan
_exptl_absorpt_process_details SADABS
_exptl_crystal_colour 'pale yellow'
_exptl_crystal_density_diffrn 2.162
_exptl_crystal_density_method 'not measured'
_exptl_crystal_description block
_exptl_crystal_F_000 3152
_exptl_crystal_size_max 0.27
_exptl_crystal_size_mid 0.22
_exptl_crystal_size_min 0.19
_refine_diff_density_max 1.846
_refine_diff_density_min -1.599
_refine_diff_density_rms 0.333
_refine_ls_extinction_method none
_refine_ls_goodness_of_fit_ref 1.067
_refine_ls_hydrogen_treatment mixed
_refine_ls_matrix_type full
_refine_ls_number_parameters 694
_refine_ls_number_reflns 8841
_refine_ls_number_restraints 42
_refine_ls_restrained_S_all 1.070
_refine_ls_R_factor_all 0.1073
_refine_ls_R_factor_gt 0.0818
_refine_ls_shift/su_max 0.001
_refine_ls_shift/su_mean 0.000
_refine_ls_structure_factor_coef Fsqd
_refine_ls_weighting_details 'calc w=1/[\s^2^(Fo^2^)+(0.1108P)^2^+0.0000P] where P=(Fo^2^+2Fc^2^)/3'
_refine_ls_weighting_scheme calc
_refine_ls_wR_factor_gt 0.1927
_refine_ls_wR_factor_ref 0.2119
_reflns_number_gt 6429
_reflns_number_total 8841
_reflns_threshold_expression >2sigma(I)
_cod_data_source_file cg500271f_si_002.cif
_cod_data_source_block 1A
_cod_depositor_comments
;
The following automatic conversions were performed:

'_symmetry_cell_setting' value 'Monoclinic' changed to 'monoclinic'
according to
/usr/data/users/saulius/crontab/automatic-downloads/rss-feeds/ACS/lib/dictionaries/cif_core.dic
dictionary named 'cif_core.dic' version 2.4.2 from 2011-04-26.

Automatic conversion script
Id: cif_fix_values 2281 2013-09-26 08:29:07Z andrius 

 Adding full bibliography for 4510825--4510834.cif.
;
_cod_original_sg_symbol_H-M P21/c
_cod_database_code 4510825

loop_
_symmetry_equiv_pos_as_xyz
'x, y, z'
'-x, y+1/2, -z+1/2'
'-x, -y, -z'
'x, -y-1/2, z-1/2'

loop_
_atom_site_label
_atom_site_type_symbol
_atom_site_fract_x
_atom_site_fract_y
_atom_site_fract_z
_atom_site_U_iso_or_equiv
_atom_site_adp_type
_atom_site_occupancy
_atom_site_symmetry_multiplicity
_atom_site_calc_flag
_atom_site_refinement_flags
_atom_site_disorder_assembly
_atom_site_disorder_group
C1 C 0.1333(6) 0.9616(6) -0.0217(5) 0.023(2) Uani 1 1 d . . .
C3 C 0.1180(7) 0.9443(7) -0.1424(5) 0.027(2) Uani 1 1 d . . .
C2 C 0.1270(7) 0.9521(6) -0.0770(5) 0.024(2) Uani 1 1 d . . .
C4 C 0.1348(9) 0.8700(7) -0.1698(6) 0.042(3) Uani 1 1 d . . .
H4 H 0.1544 0.8264 -0.1456 0.050 Uiso 1 1 calc R . .
C6 C 0.0997(10) 0.9266(9) -0.2676(5) 0.046(3) Uani 1 1 d . . .
H6 H 0.0928 0.9206 -0.3099 0.056 Uiso 1 1 calc R . .
C8 C 0.0926(8) 1.0089(8) -0.1782(5) 0.037(3) Uani 1 1 d . . .
H8 H 0.0793 1.0583 -0.1605 0.044 Uiso 1 1 calc R . .
C5 C 0.1229(11) 0.8607(9) -0.2313(6) 0.054(4) Uani 1 1 d . . .
H5 H 0.1304 0.8103 -0.2490 0.065 Uiso 1 1 calc R . .
C7 C 0.0869(8) 0.9996(9) -0.2418(6) 0.045(3) Uani 1 1 d . . .
H7 H 0.0742 1.0441 -0.2667 0.055 Uiso 1 1 calc R . .
C9 C 0.3864(7) 1.0367(6) -0.0363(5) 0.029(2) Uani 1 1 d . . .
C10 C 0.3783(7) 1.0501(6) -0.0911(5) 0.028(2) Uani 1 1 d . . .
C11 C 0.3663(7) 1.0593(7) -0.1568(5) 0.029(2) Uani 1 1 d . . .
C12 C 0.3668(8) 1.1366(7) -0.1832(6) 0.040(3) Uani 1 1 d . . .
H12 H 0.3708 1.1826 -0.1589 0.048 Uiso 1 1 calc R . .
C13 C 0.3610(10) 1.1419(9) -0.2459(6) 0.047(3) Uani 1 1 d . . .
H13 H 0.3645 1.1922 -0.2643 0.056 Uiso 1 1 calc R . .
C14 C 0.3504(10) 1.0770(10) -0.2813(6) 0.053(4) Uani 1 1 d . . .
H14 H 0.3438 1.0828 -0.3236 0.064 Uiso 1 1 calc R . .
C15 C 0.3491(9) 1.0014(9) -0.2558(6) 0.048(3) Uani 1 1 d . . .
H15 H 0.3441 0.9561 -0.2807 0.057 Uiso 1 1 calc R . .
C16 C 0.3553(8) 0.9935(7) -0.1926(5) 0.036(3) Uani 1 1 d . . .
H16 H 0.3520 0.9427 -0.1748 0.043 Uiso 1 1 calc R . .
C17 C 0.1675(8) 0.9993(6) 0.2081(5) 0.028(2) Uani 1 1 d . . .
H17 H 0.1816 1.0515 0.1959 0.034 Uiso 1 1 calc R . .
C18 C 0.1327(8) 0.8735(7) 0.2065(5) 0.035(3) Uani 1 1 d . A .
H18 H 0.1187 0.8215 0.1932 0.042 Uiso 1 1 calc R . .
C19 C 0.1409(9) 0.8964(7) 0.2647(5) 0.037(3) Uani 1 1 d . A .
H19 H 0.1324 0.8642 0.2989 0.044 Uiso 1 1 calc R . .
C20 C 0.1758(9) 1.0292(7) 0.3175(6) 0.038(3) Uani 1 1 d . . .
H20A H 0.1154 1.0303 0.3386 0.045 Uiso 1 1 calc R . .
H20B H 0.1877 1.0833 0.3029 0.045 Uiso 1 1 calc R . .
C21 C 0.2546(8) 1.0072(7) 0.3626(4) 0.032(3) Uani 1 1 d . . .
C22 C 0.2360(10) 0.9596(8) 0.4114(6) 0.049(3) Uani 1 1 d . . .
H22 H 0.1735 0.9406 0.4156 0.058 Uiso 1 1 calc R . .
C23 C 0.3045(13) 0.9387(10) 0.4543(6) 0.069(5) Uani 1 1 d . . .
H23 H 0.2884 0.9078 0.4879 0.083 Uiso 1 1 calc R . .
C24 C 0.3997(10) 0.9639(9) 0.4475(6) 0.053(4) Uani 1 1 d . . .
H24 H 0.4480 0.9485 0.4758 0.064 Uiso 1 1 calc R . .
C25 C 0.4215(9) 1.0127(8) 0.3972(6) 0.047(3) Uani 1 1 d . . .
H25 H 0.4843 1.0301 0.3916 0.057 Uiso 1 1 calc R . .
C26 C 0.3490(9) 1.0340(7) 0.3571(5) 0.037(3) Uani 1 1 d . . .
C27 C 0.3770(10) 1.0851(8) 0.3037(6) 0.050(3) Uani 1 1 d . . .
H27A H 0.3276 1.1256 0.2959 0.060 Uiso 1 1 calc R . .
H27B H 0.4370 1.1127 0.3141 0.060 Uiso 1 1 calc R . .
C28 C 0.3978(8) 0.9557(6) 0.2440(5) 0.032(3) Uani 1 1 d . . .
H28 H 0.3983 0.9191 0.2762 0.038 Uiso 1 1 calc R . .
C29 C 0.4055(8) 0.9389(6) 0.1844(5) 0.030(2) Uani 1 1 d . . .
H29 H 0.4100 0.8875 0.1680 0.037 Uiso 1 1 calc R . .
C30 C 0.3950(7) 1.0664(7) 0.1918(6) 0.032(3) Uani 1 1 d . . .
H30 H 0.3922 1.1207 0.1818 0.039 Uiso 1 1 calc R . .
C31 C 0.1511(8) 1.1795(7) 0.1093(5) 0.036(3) Uani 1 1 d . . .
C32 C 0.1639(12) 1.2397(9) 0.1622(7) 0.058(4) Uani 1 1 d . . .
C33 C 0.4173(9) 0.8022(7) -0.1019(5) 0.034(3) Uani 1 1 d . . .
C34 C 0.4216(10) 0.7486(8) -0.1579(7) 0.045(3) Uani 1 1 d . . .
C35 C 0.3324(9) 0.7714(6) 0.0835(5) 0.031(3) Uani 1 1 d . . .
C36 C 0.2946(9) 0.7053(8) 0.1215(6) 0.043(3) Uani 1 1 d . . .
C37 C 0.1078(8) 1.1987(6) -0.0780(5) 0.033(3) Uani 1 1 d . A .
C38 C 0.1065(11) 1.2715(11) -0.1197(8) 0.068(5) Uani 1 1 d . . .
C39 C 0.6412(14) 0.6807(12) -0.0023(10) 0.088(6) Uani 1 1 d U . .
C40 C -0.1128(13) 1.2852(10) 0.0270(9) 0.073(5) Uani 1 1 d . . .
C41 C 0.1008(15) 1.4723(14) 0.0677(10) 0.095(6) Uani 1 1 d . . .
N1 N 0.1481(6) 0.9385(5) 0.1686(4) 0.0255(19) Uani 1 1 d . . .
N2 N 0.1643(6) 0.9767(5) 0.2649(4) 0.0268(19) Uani 1 1 d . . .
N3 N 0.3889(6) 1.0381(5) 0.2481(4) 0.029(2) Uani 1 1 d . . .
N4 N 0.4057(6) 1.0082(5) 0.1516(4) 0.028(2) Uani 1 1 d . . .
O1 O 0.2235(6) 1.1404(5) 0.0994(4) 0.044(2) Uani 1 1 d . . .
O2 O 0.0693(5) 1.1771(5) 0.0848(4) 0.038(2) Uani 1 1 d . . .
O3 O 0.3337(6) 0.8194(5) -0.0860(4) 0.047(2) Uani 1 1 d . . .
O4 O 0.4945(6) 0.8247(5) -0.0805(4) 0.043(2) Uani 1 1 d . . .
O5 O 0.2755(6) 0.8222(5) 0.0629(4) 0.041(2) Uani 1 1 d . . .
O6 O 0.4205(7) 0.7679(6) 0.0779(5) 0.064(3) Uani 1 1 d . . .
O7 O 0.1876(6) 1.1852(5) -0.0528(4) 0.043(2) Uani 1 1 d . . .
O8 O 0.0307(5) 1.1647(5) -0.0715(4) 0.039(2) Uani 1 1 d . . .
O9 O 0.6379(6) 0.7425(5) 0.0419(5) 0.060(3) Uani 1 1 d . . .
O10 O -0.0601(7) 1.3058(6) 0.0818(5) 0.065(3) Uani 1 1 d . . .
O11 O 0.0209(9) 1.4559(7) 0.1026(6) 0.077(3) Uani 1 1 d . . .
F1 F 0.2117(6) 1.2076(5) 0.2108(3) 0.060(2) Uani 1 1 d . . .
F2 F 0.0810(9) 1.2668(8) 0.1831(5) 0.124(5) Uani 1 1 d . . .
F3 F 0.2118(11) 1.3009(6) 0.1463(5) 0.115(5) Uani 1 1 d . . .
F4 F 0.3399(7) 0.7154(6) -0.1750(5) 0.088(3) Uani 1 1 d . . .
F5 F 0.4527(8) 0.7867(6) -0.2047(4) 0.087(3) Uani 1 1 d . . .
F6 F 0.4833(8) 0.6886(5) -0.1485(5) 0.093(3) Uani 1 1 d . . .
F7 F 0.3254(8) 0.6343(5) 0.1068(5) 0.084(3) Uani 1 1 d . . .
F8 F 0.3167(8) 0.7157(6) 0.1810(4) 0.086(3) Uani 1 1 d . . .
F9 F 0.1971(7) 0.6999(6) 0.1193(5) 0.085(3) Uani 1 1 d . . .
F10 F 0.1938(12) 1.2951(11) -0.1368(9) 0.055(5) Uani 0.50 1 d PU A 1
F11 F 0.049(2) 1.3267(15) -0.1045(14) 0.104(7) Uani 0.50 1 d PU A 1
F12 F 0.066(2) 1.2508(17) -0.1760(12) 0.106(8) Uani 0.50 1 d PU A 1
F11' F 0.1250(17) 1.3416(11) -0.0837(10) 0.083(6) Uani 0.50 1 d PU A 2
F10' F 0.171(2) 1.2705(16) -0.1632(13) 0.098(9) Uani 0.50 1 d PU A 2
F12' F 0.0258(13) 1.2902(12) -0.1437(11) 0.066(5) Uani 0.50 1 d PU A 2
Ag1 Ag 0.03104(6) 1.07937(5) 0.01378(4) 0.0300(2) Uani 1 1 d . . 2
Ag2 Ag 0.14258(5) 0.94534(5) 0.07296(3) 0.0242(2) Uani 1 1 d . . 2
Ag3 Ag 0.23669(6) 1.07453(5) 0.00645(4) 0.0330(2) Uani 1 1 d . A 2
Ag4 Ag 0.31085(6) 0.91164(5) -0.01289(4) 0.0325(2) Uani 1 1 d . A 2
Ag5 Ag 0.42118(6) 1.02346(5) 0.05650(4) 0.0333(2) Uani 1 1 d . . 2
Ag6 Ag 0.51704(6) 0.84925(5) 0.02690(4) 0.0368(3) Uani 1 1 d . . 2

loop_
_atom_site_aniso_label
_atom_site_aniso_U_11
_atom_site_aniso_U_22
_atom_site_aniso_U_33
_atom_site_aniso_U_23
_atom_site_aniso_U_13
_atom_site_aniso_U_12
C1 0.011(5) 0.028(5) 0.031(6) 0.006(5) -0.006(4) -0.004(4)
C3 0.013(5) 0.046(6) 0.022(5) -0.013(5) 0.001(4) -0.002(4)
C2 0.017(5) 0.025(5) 0.031(6) 0.004(5) -0.005(4) 0.000(4)
C4 0.052(8) 0.037(7) 0.037(7) -0.008(6) 0.005(6) -0.016(6)
C6 0.050(8) 0.076(10) 0.014(6) -0.016(6) 0.005(5) -0.016(7)
C8 0.035(6) 0.050(7) 0.026(6) -0.004(6) 0.001(5) 0.010(5)
C5 0.072(10) 0.066(9) 0.025(7) -0.018(7) 0.006(6) -0.020(7)
C7 0.029(6) 0.073(9) 0.033(7) 0.010(7) -0.004(5) 0.006(6)
C9 0.022(5) 0.030(6) 0.035(7) -0.005(5) 0.007(5) -0.005(4)
C10 0.020(5) 0.034(6) 0.030(6) 0.000(5) 0.010(4) 0.001(4)
C11 0.014(5) 0.047(7) 0.026(6) 0.003(5) -0.005(4) 0.010(4)
C12 0.036(7) 0.042(7) 0.042(7) 0.012(6) 0.007(5) 0.014(5)
C13 0.055(8) 0.055(8) 0.030(7) 0.016(6) -0.001(6) 0.007(6)
C14 0.048(8) 0.085(11) 0.027(7) 0.018(7) 0.001(6) 0.009(7)
C15 0.034(7) 0.077(10) 0.032(7) 0.007(7) -0.002(5) 0.002(6)
C16 0.027(6) 0.041(7) 0.040(7) 0.003(6) 0.012(5) -0.005(5)
C17 0.036(6) 0.020(5) 0.028(6) 0.002(5) 0.001(5) -0.006(4)
C18 0.036(6) 0.038(6) 0.032(6) -0.005(5) 0.002(5) -0.003(5)
C19 0.065(8) 0.025(6) 0.021(6) 0.005(5) -0.001(5) -0.001(5)
C20 0.044(7) 0.033(6) 0.036(7) -0.004(5) 0.004(5) 0.004(5)
C21 0.043(7) 0.044(7) 0.007(5) 0.000(5) -0.003(4) -0.004(5)
C22 0.051(8) 0.067(9) 0.028(7) 0.010(6) -0.011(6) -0.022(7)
C23 0.100(13) 0.079(11) 0.027(7) 0.019(7) -0.009(8) -0.030(9)
C24 0.048(8) 0.070(9) 0.041(8) 0.003(7) -0.010(6) -0.007(7)
C25 0.037(7) 0.063(9) 0.043(8) -0.015(7) -0.004(6) -0.012(6)
C26 0.053(8) 0.037(7) 0.022(6) -0.009(5) 0.001(5) -0.008(5)
C27 0.049(8) 0.055(8) 0.047(8) -0.003(7) 0.020(6) -0.004(6)
C28 0.030(6) 0.028(6) 0.038(7) 0.012(5) 0.004(5) -0.002(4)
C29 0.027(6) 0.029(6) 0.036(7) 0.002(5) 0.004(5) 0.001(4)
C30 0.022(6) 0.029(6) 0.046(7) 0.019(5) 0.000(5) -0.005(4)
C31 0.032(7) 0.046(7) 0.029(6) 0.001(5) -0.002(5) -0.004(5)
C32 0.079(11) 0.047(8) 0.047(9) -0.009(7) -0.023(8) 0.012(8)
C33 0.041(7) 0.030(6) 0.031(6) -0.006(5) -0.004(5) -0.002(5)
C34 0.047(8) 0.038(7) 0.052(8) -0.002(6) 0.022(6) -0.003(6)
C35 0.046(7) 0.028(6) 0.020(6) -0.005(5) 0.001(5) -0.009(5)
C36 0.047(8) 0.047(8) 0.036(7) 0.000(6) -0.002(6) -0.010(6)
C37 0.034(7) 0.028(6) 0.037(7) 0.005(5) -0.002(5) 0.000(5)
C38 0.045(9) 0.083(12) 0.075(12) 0.047(10) -0.003(8) 0.015(8)
C39 0.097(9) 0.066(8) 0.100(10) -0.008(8) -0.007(8) 0.003(7)
C40 0.079(11) 0.059(10) 0.080(12) -0.006(9) -0.018(9) 0.014(8)
C41 0.086(14) 0.111(16) 0.091(15) 0.013(12) 0.037(11) -0.017(12)
N1 0.030(5) 0.026(5) 0.021(4) 0.005(4) -0.005(4) 0.001(4)
N2 0.031(5) 0.030(5) 0.019(4) -0.003(4) -0.004(4) 0.002(4)
N3 0.028(5) 0.029(5) 0.030(5) -0.004(4) 0.010(4) -0.006(4)
N4 0.020(4) 0.035(5) 0.028(5) 0.000(4) 0.006(4) 0.004(4)
O1 0.037(5) 0.044(5) 0.051(5) -0.009(4) 0.000(4) 0.006(4)
O2 0.032(4) 0.039(5) 0.042(5) -0.018(4) -0.010(4) 0.006(3)
O3 0.047(5) 0.047(5) 0.048(5) -0.015(4) 0.000(4) -0.001(4)
O4 0.038(5) 0.055(5) 0.036(5) -0.012(4) 0.005(4) -0.004(4)
O5 0.042(5) 0.038(5) 0.043(5) 0.011(4) 0.007(4) 0.003(4)
O6 0.039(6) 0.066(6) 0.090(8) 0.035(6) 0.015(5) 0.003(4)
O7 0.037(5) 0.037(4) 0.054(5) 0.019(4) -0.007(4) 0.000(4)
O8 0.027(4) 0.035(4) 0.054(5) 0.004(4) -0.005(4) -0.003(3)
O9 0.037(5) 0.042(5) 0.100(8) -0.004(5) -0.002(5) 0.007(4)
O10 0.055(6) 0.048(6) 0.092(8) -0.023(6) -0.017(6) 0.004(5)
O11 0.077(8) 0.071(7) 0.083(8) -0.010(6) 0.004(7) -0.006(6)
F1 0.087(6) 0.054(5) 0.039(4) -0.009(4) -0.020(4) 0.009(4)
F2 0.109(9) 0.167(11) 0.095(8) -0.099(8) -0.035(7) 0.068(8)
F3 0.223(15) 0.048(5) 0.069(7) 0.002(5) -0.048(8) -0.060(7)
F4 0.067(6) 0.092(7) 0.104(8) -0.062(6) 0.005(5) -0.025(5)
F5 0.136(9) 0.085(7) 0.042(5) -0.022(5) 0.015(5) -0.027(6)
F6 0.127(9) 0.053(5) 0.099(8) -0.030(5) 0.019(6) 0.028(6)
F7 0.135(9) 0.031(4) 0.087(7) 0.021(5) 0.030(6) 0.004(5)
F8 0.136(9) 0.081(7) 0.040(5) 0.014(5) 0.006(5) -0.035(6)
F9 0.059(6) 0.111(8) 0.086(7) 0.038(6) 0.002(5) -0.029(5)
F10 0.046(7) 0.059(8) 0.059(8) 0.035(7) -0.004(7) -0.015(6)
F11 0.114(11) 0.089(10) 0.111(11) 0.017(9) 0.007(9) 0.019(9)
F12 0.119(11) 0.110(11) 0.090(11) 0.024(9) -0.012(9) -0.013(9)
F11' 0.105(10) 0.051(8) 0.090(9) 0.006(7) -0.015(8) -0.007(7)
F10' 0.107(12) 0.102(12) 0.086(11) 0.011(9) 0.023(9) 0.007(9)
F12' 0.063(8) 0.059(8) 0.073(9) 0.032(7) -0.022(7) 0.003(7)
Ag1 0.0239(4) 0.0298(4) 0.0363(5) -0.0025(4) 0.0004(3) -0.0047(3)
Ag2 0.0232(4) 0.0297(4) 0.0196(4) 0.0002(3) -0.0005(3) 0.0006(3)
Ag3 0.0261(5) 0.0309(5) 0.0424(5) 0.0039(4) 0.0064(4) 0.0033(3)
Ag4 0.0338(5) 0.0280(4) 0.0361(5) 0.0006(4) 0.0058(4) 0.0038(3)
Ag5 0.0322(5) 0.0413(5) 0.0260(5) 0.0045(4) -0.0031(4) -0.0004(4)
Ag6 0.0313(5) 0.0355(5) 0.0435(6) 0.0019(4) 0.0005(4) -0.0058(4)

loop_
_atom_type_symbol
_atom_type_description
_atom_type_scat_dispersion_real
_atom_type_scat_dispersion_imag
_atom_type_scat_source
C C 0.0033 0.0016 'International Tables Vol C Tables 4.2.6.8 and 6.1.1.4'
H H 0.0000 0.0000 'International Tables Vol C Tables 4.2.6.8 and 6.1.1.4'
N N 0.0061 0.0033 'International Tables Vol C Tables 4.2.6.8 and 6.1.1.4'
O O 0.0106 0.0060 'International Tables Vol C Tables 4.2.6.8 and 6.1.1.4'
F F 0.0171 0.0103 'International Tables Vol C Tables 4.2.6.8 and 6.1.1.4'
Ag Ag -0.8971 1.1015 'International Tables Vol C Tables 4.2.6.8 and 6.1.1.4'

loop_
_geom_angle_atom_site_label_1
_geom_angle_atom_site_label_2
_geom_angle_atom_site_label_3
_geom_angle
_geom_angle_site_symmetry_1
_geom_angle_site_symmetry_3
C2 C1 Ag2 165.1(9) . .
C2 C1 Ag1 90.0(7) . 3_575
Ag2 C1 Ag1 85.3(4) . 3_575
C2 C1 Ag3 111.8(8) . .
Ag2 C1 Ag3 80.5(3) . .
Ag1 C1 Ag3 139.3(5) 3_575 .
C2 C1 Ag1 112.2(7) . .
Ag2 C1 Ag1 79.3(4) . .
Ag1 C1 Ag1 69.9(3) 3_575 .
Ag3 C1 Ag1 70.1(3) . .
C2 C1 Ag4 93.8(7) . .
Ag2 C1 Ag4 82.0(3) . .
Ag1 C1 Ag4 143.8(4) 3_575 .
Ag3 C1 Ag4 71.3(2) . .
Ag1 C1 Ag4 139.2(4) . .
C8 C3 C4 119.6(10) . .
C8 C3 C2 120.6(10) . .
C4 C3 C2 119.7(10) . .
C1 C2 C3 177.6(11) . .
C1 C2 Ag1 63.0(6) . 3_575
C3 C2 Ag1 116.8(6) . 3_575
C5 C4 C3 120.5(13) . .
C5 C4 H4 119.7 . .
C3 C4 H4 119.7 . .
C7 C6 C5 120.2(11) . .
C7 C6 H6 119.9 . .
C5 C6 H6 119.9 . .
C3 C8 C7 119.1(11) . .
C3 C8 H8 120.5 . .
C7 C8 H8 120.5 . .
C4 C5 C6 119.7(13) . .
C4 C5 H5 120.1 . .
C6 C5 H5 120.1 . .
C6 C7 C8 120.7(12) . .
C6 C7 H7 119.7 . .
C8 C7 H7 119.7 . .
C10 C9 Ag5 170.9(9) . .
C10 C9 Ag6 88.4(8) . 3_675
Ag5 C9 Ag6 83.5(4) . 3_675
C10 C9 Ag3 106.5(8) . .
Ag5 C9 Ag3 79.7(4) . .
Ag6 C9 Ag3 104.9(4) 3_675 .
C10 C9 Ag4 110.0(8) . .
Ag5 C9 Ag4 77.7(4) . .
Ag6 C9 Ag4 160.9(5) 3_675 .
Ag3 C9 Ag4 75.6(3) . .
C9 C10 C11 175.4(12) . .
C9 C10 Ag6 63.7(7) . 3_675
C11 C10 Ag6 120.7(7) . 3_675
C16 C11 C12 120.4(11) . .
C16 C11 C10 119.6(10) . .
C12 C11 C10 119.9(10) . .
C13 C12 C11 117.7(12) . .
C13 C12 H12 121.2 . .
C11 C12 H12 121.2 . .
C14 C13 C12 121.9(13) . .
C14 C13 H13 119.0 . .
C12 C13 H13 119.0 . .
C13 C14 C15 120.6(13) . .
C13 C14 H14 119.7 . .
C15 C14 H14 119.7 . .
C14 C15 C16 119.3(13) . .
C14 C15 H15 120.4 . .
C16 C15 H15 120.4 . .
C11 C16 C15 120.0(12) . .
C11 C16 H16 120.0 . .
C15 C16 H16 120.0 . .
N2 C17 N1 112.3(9) . .
N2 C17 H17 123.8 . .
N1 C17 H17 123.8 . .
C19 C18 N1 109.7(10) . .
C19 C18 H18 125.1 . .
N1 C18 H18 125.1 . .
C18 C19 N2 107.2(10) . .
C18 C19 H19 126.4 . .
N2 C19 H19 126.4 . .
N2 C20 C21 115.6(9) . .
N2 C20 H20A 108.4 . .
C21 C20 H20A 108.4 . .
N2 C20 H20B 108.4 . .
C21 C20 H20B 108.4 . .
H20A C20 H20B 107.4 . .
C22 C21 C26 117.4(10) . .
C22 C21 C20 120.4(11) . .
C26 C21 C20 122.2(10) . .
C23 C22 C21 122.9(13) . .
C23 C22 H22 118.6 . .
C21 C22 H22 118.6 . .
C22 C23 C24 119.5(13) . .
C22 C23 H23 120.3 . .
C24 C23 H23 120.3 . .
C23 C24 C25 119.0(12) . .
C23 C24 H24 120.5 . .
C25 C24 H24 120.5 . .
C26 C25 C24 118.7(12) . .
C26 C25 H25 120.7 . .
C24 C25 H25 120.7 . .
C25 C26 C21 122.5(11) . .
C25 C26 C27 116.3(12) . .
C21 C26 C27 121.1(11) . .
N3 C27 C26 112.4(10) . .
N3 C27 H27A 109.1 . .
C26 C27 H27A 109.1 . .
N3 C27 H27B 109.1 . .
C26 C27 H27B 109.1 . .
H27A C27 H27B 107.9 . .
C29 C28 N3 106.4(10) . .
C29 C28 H28 126.8 . .
N3 C28 H28 126.8 . .
C28 C29 N4 109.7(10) . .
C28 C29 H29 125.1 . .
N4 C29 H29 125.1 . .
N4 C30 N3 111.8(9) . .
N4 C30 H30 124.1 . .
N3 C30 H30 124.1 . .
O1 C31 O2 130.9(11) . .
O1 C31 C32 113.9(11) . .
O2 C31 C32 115.3(11) . .
F3 C32 F2 106.8(14) . .
F3 C32 F1 106.7(12) . .
F2 C32 F1 105.7(13) . .
F3 C32 C31 111.5(13) . .
F2 C32 C31 113.6(12) . .
F1 C32 C31 112.1(11) . .
O4 C33 O3 129.5(11) . .
O4 C33 C34 115.6(11) . .
O3 C33 C34 114.8(10) . .
F5 C34 F4 107.1(13) . .
F5 C34 F6 105.1(12) . .
F4 C34 F6 105.9(11) . .
F5 C34 C33 112.0(10) . .
F4 C34 C33 114.9(11) . .
F6 C34 C33 111.2(12) . .
O5 C35 O6 128.4(11) . .
O5 C35 C36 118.5(11) . .
O6 C35 C36 113.1(11) . .
F7 C36 F8 106.9(11) . .
F7 C36 F9 105.5(11) . .
F8 C36 F9 103.8(11) . .
F7 C36 C35 114.1(11) . .
F8 C36 C35 112.0(10) . .
F9 C36 C35 113.7(11) . .
O8 C37 O7 129.5(11) . .
O8 C37 C38 116.6(10) . .
O7 C37 C38 113.8(10) . .
F12' C38 F11 51.1(15) . .
F12' C38 F10' 109(2) . .
F11 C38 F10' 130(2) . .
F12' C38 F10 127.7(16) . .
F11 C38 F10 116(2) . .
F10' C38 F10 33.4(13) . .
F12' C38 F12 50.5(15) . .
F11 C38 F12 100(2) . .
F10' C38 F12 68(2) . .
F10 C38 F12 99.5(19) . .
F12' C38 F11' 99.6(18) . .
F11 C38 F11' 50.5(17) . .
F10' C38 F11' 107(2) . .
F10 C38 F11' 76.5(17) . .
F12 C38 F11' 139.2(18) . .
F12' C38 C37 116.1(15) . .
F11 C38 C37 114.6(18) . .
F10' C38 C37 115.3(17) . .
F10 C38 C37 114.3(12) . .
F12 C38 C37 109.5(17) . .
F11' C38 C37 108.9(15) . .
C17 N1 C18 103.7(9) . .
C17 N1 Ag2 126.6(7) . .
C18 N1 Ag2 129.7(7) . .
C17 N2 C19 107.1(9) . .
C17 N2 C20 125.2(9) . .
C19 N2 C20 127.5(9) . .
C30 N3 C28 106.4(10) . .
C30 N3 C27 126.6(10) . .
C28 N3 C27 127.0(10) . .
C30 N4 C29 105.5(9) . .
C30 N4 Ag5 125.8(7) . .
C29 N4 Ag5 128.6(7) . .
C31 O1 Ag3 119.7(8) . .
C31 O2 Ag1 120.1(7) . .
C33 O3 Ag4 120.4(7) . .
C33 O4 Ag6 120.9(8) . .
C35 O5 Ag4 124.0(8) . .
C35 O6 Ag6 129.5(8) . .
C37 O7 Ag3 128.8(7) . .
C37 O8 Ag1 113.3(7) . .
C39 O9 Ag6 118.3(9) . .
O2 Ag1 O8 95.9(3) . .
O2 Ag1 C1 110.6(3) . 3_575
O8 Ag1 C1 104.8(3) . 3_575
O2 Ag1 C1 129.1(3) . .
O8 Ag1 C1 102.1(3) . .
C1 Ag1 C1 110.1(3) 3_575 .
O2 Ag1 C2 87.9(3) . 3_575
O8 Ag1 C2 123.3(3) . 3_575
C1 Ag1 C2 27.0(3) 3_575 3_575
C1 Ag1 C2 118.6(3) . 3_575
O2 Ag1 Ag1 149.8(2) . 3_575
O8 Ag1 Ag1 113.8(2) . 3_575
C1 Ag1 Ag1 57.8(2) 3_575 3_575
C1 Ag1 Ag1 52.4(2) . 3_575
C2 Ag1 Ag1 71.3(2) 3_575 3_575
O2 Ag1 Ag3 81.4(2) . .
O8 Ag1 Ag3 86.95(19) . .
C1 Ag1 Ag3 161.8(2) 3_575 .
C1 Ag1 Ag3 52.9(2) . .
C2 Ag1 Ag3 149.0(2) 3_575 .
Ag1 Ag1 Ag3 104.93(5) 3_575 .
O2 Ag1 Ag2 97.6(2) . .
O8 Ag1 Ag2 141.7(2) . .
C1 Ag1 Ag2 103.7(2) 3_575 .
C1 Ag1 Ag2 43.3(2) . .
C2 Ag1 Ag2 93.0(2) 3_575 .
Ag1 Ag1 Ag2 62.92(6) 3_575 .
Ag3 Ag1 Ag2 60.04(4) . .
O2 Ag1 Ag2 132.52(19) . 3_575
O8 Ag1 Ag2 66.86(19) . 3_575
C1 Ag1 Ag2 43.1(3) 3_575 3_575
C1 Ag1 Ag2 98.3(2) . 3_575
C2 Ag1 Ag2 69.5(2) 3_575 3_575
Ag1 Ag1 Ag2 60.90(3) 3_575 3_575
Ag3 Ag1 Ag2 136.93(5) . 3_575
Ag2 Ag1 Ag2 123.82(5) . 3_575
C1 Ag2 N1 175.4(4) . .
C1 Ag2 Ag3 55.0(3) . .
N1 Ag2 Ag3 122.3(2) . .
C1 Ag2 Ag1 57.3(3) . .
N1 Ag2 Ag1 118.3(2) . .
Ag3 Ag2 Ag1 57.99(6) . .
C1 Ag2 Ag1 51.6(2) . 3_575
N1 Ag2 Ag1 128.0(2) . 3_575
Ag3 Ag2 Ag1 98.50(5) . 3_575
Ag1 Ag2 Ag1 56.18(5) . 3_575
C1 Ag2 Ag4 56.3(3) . .
N1 Ag2 Ag4 126.4(2) . .
Ag3 Ag2 Ag4 58.22(5) . .
Ag1 Ag2 Ag4 105.30(5) . .
Ag1 Ag2 Ag4 101.32(7) 3_575 .
O1 Ag3 O7 94.7(3) . .
O1 Ag3 C9 124.2(3) . .
O7 Ag3 C9 103.4(4) . .
O1 Ag3 C1 121.5(3) . .
O7 Ag3 C1 108.1(3) . .
C9 Ag3 C1 102.2(3) . .
O1 Ag3 Ag1 80.1(2) . .
O7 Ag3 Ag1 74.8(2) . .
C9 Ag3 Ag1 155.5(3) . .
C1 Ag3 Ag1 57.0(2) . .
O1 Ag3 Ag5 84.5(2) . .
O7 Ag3 Ag5 132.9(2) . .
C9 Ag3 Ag5 45.3(3) . .
C1 Ag3 Ag5 112.2(2) . .
Ag1 Ag3 Ag5 149.55(5) . .
O1 Ag3 Ag2 82.1(2) . .
O7 Ag3 Ag2 136.6(2) . .
C9 Ag3 Ag2 114.2(3) . .
C1 Ag3 Ag2 44.6(2) . .
Ag1 Ag3 Ag2 61.98(4) . .
Ag5 Ag3 Ag2 90.08(6) . .
O1 Ag3 Ag4 126.9(2) . .
O7 Ag3 Ag4 138.1(2) . .
C9 Ag3 Ag4 52.2(3) . .
C1 Ag3 Ag4 57.1(2) . .
Ag1 Ag3 Ag4 112.90(4) . .
Ag5 Ag3 Ag4 57.99(3) . .
Ag2 Ag3 Ag4 63.79(6) . .
O3 Ag4 O5 96.3(3) . .
O3 Ag4 C9 111.6(4) . .
O5 Ag4 C9 145.7(3) . .
O3 Ag4 C1 108.8(3) . .
O5 Ag4 C1 92.0(3) . .
C9 Ag4 C1 97.3(3) . .
O3 Ag4 Ag5 138.3(2) . .
O5 Ag4 Ag5 99.6(2) . .
C9 Ag4 Ag5 46.1(3) . .
C1 Ag4 Ag5 108.9(2) . .
O3 Ag4 Ag3 142.4(2) . .
O5 Ag4 Ag3 114.2(2) . .
C9 Ag4 Ag3 52.2(3) . .
C1 Ag4 Ag3 51.7(2) . .
Ag5 Ag4 Ag3 59.96(5) . .
O3 Ag4 Ag2 133.1(2) . .
O5 Ag4 Ag2 59.7(2) . .
C9 Ag4 Ag2 108.5(3) . .
C1 Ag4 Ag2 41.8(2) . .
Ag5 Ag4 Ag2 87.82(6) . .
Ag3 Ag4 Ag2 57.99(3) . .
O3 Ag4 Ag6 79.7(2) . .
O5 Ag4 Ag6 78.6(2) . .
C9 Ag4 Ag6 86.8(3) . .
C1 Ag4 Ag6 168.1(2) . .
Ag5 Ag4 Ag6 66.21(5) . .
Ag3 Ag4 Ag6 125.92(4) . .
Ag2 Ag4 Ag6 126.30(6) . .
C9 Ag5 N4 160.8(4) . .
C9 Ag5 Ag4 56.1(3) . .
N4 Ag5 Ag4 112.2(2) . .
C9 Ag5 Ag3 54.9(3) . .
N4 Ag5 Ag3 106.8(2) . .
Ag4 Ag5 Ag3 62.04(5) . .
C9 Ag5 Ag6 51.8(3) . 3_675
N4 Ag5 Ag6 137.6(2) . 3_675
Ag4 Ag5 Ag6 107.89(7) . 3_675
Ag3 Ag5 Ag6 80.04(5) . 3_675
C9 Ag5 Ag6 89.0(3) . .
N4 Ag5 Ag6 98.3(2) . .
Ag4 Ag5 Ag6 61.61(6) . .
Ag3 Ag5 Ag6 123.41(4) . .
Ag6 Ag5 Ag6 112.77(6) 3_675 .
O6 Ag6 C9 143.6(4) . 3_675
O6 Ag6 O4 109.1(4) . .
C9 Ag6 O4 106.3(4) 3_675 .
O6 Ag6 O9 85.1(3) . .
C9 Ag6 O9 100.9(3) 3_675 .
O4 Ag6 O9 94.1(3) . .
O6 Ag6 C10 117.1(4) . 3_675
C9 Ag6 C10 28.0(4) 3_675 3_675
O4 Ag6 C10 133.8(3) . 3_675
O9 Ag6 C10 91.6(3) . 3_675
O6 Ag6 Ag5 160.0(2) . 3_675
C9 Ag6 Ag5 44.6(3) 3_675 3_675
O4 Ag6 Ag5 63.0(2) . 3_675
O9 Ag6 Ag5 113.0(3) . 3_675
C10 Ag6 Ag5 72.6(3) 3_675 3_675
O6 Ag6 Ag4 77.3(2) . .
C9 Ag6 Ag4 105.7(3) 3_675 .
O4 Ag6 Ag4 72.4(2) . .
O9 Ag6 Ag4 152.6(2) . .
C10 Ag6 Ag4 115.1(2) 3_675 .
Ag5 Ag6 Ag4 82.72(5) 3_675 .
O6 Ag6 Ag5 100.6(3) . .
C9 Ag6 Ag5 59.7(3) 3_675 .
O4 Ag6 Ag5 107.8(2) . .
O9 Ag6 Ag5 153.8(2) . .
C10 Ag6 Ag5 62.9(2) 3_675 .
Ag5 Ag6 Ag5 67.23(6) 3_675 .
Ag4 Ag6 Ag5 52.18(3) . .

loop_
_geom_bond_atom_site_label_1
_geom_bond_atom_site_label_2
_geom_bond_distance
_geom_bond_site_symmetry_2
C1 C2 1.217(15) .
C1 Ag2 2.082(11) .
C1 Ag1 2.390(9) 3_575
C1 Ag3 2.428(9) .
C1 Ag1 2.553(10) .
C1 Ag4 2.599(9) .
C3 C8 1.367(16) .
C3 C4 1.395(16) .
C3 C2 1.435(15) .
C2 Ag1 2.681(11) 3_575
C4 C5 1.355(17) .
C4 H4 0.9300 .
C6 C7 1.353(18) .
C6 C5 1.38(2) .
C6 H6 0.9300 .
C8 C7 1.395(17) .
C8 H8 0.9300 .
C5 H5 0.9300 .
C7 H7 0.9300 .
C9 C10 1.217(15) .
C9 Ag5 2.077(12) .
C9 Ag6 2.325(10) 3_675
C9 Ag3 2.391(11) .
C9 Ag4 2.392(10) .
C10 C11 1.445(15) .
C10 Ag6 2.593(11) 3_675
C11 C16 1.350(16) .
C11 C12 1.408(16) .
C12 C13 1.371(17) .
C12 H12 0.9300 .
C13 C14 1.33(2) .
C13 H13 0.9300 .
C14 C15 1.374(19) .
C14 H14 0.9300 .
C15 C16 1.385(17) .
C15 H15 0.9300 .
C16 H16 0.9300 .
C17 N2 1.299(13) .
C17 N1 1.348(13) .
C17 H17 0.9300 .
C18 C19 1.327(16) .
C18 N1 1.381(14) .
C18 H18 0.9300 .
C19 N2 1.373(14) .
C19 H19 0.9300 .
C20 N2 1.446(14) .
C20 C21 1.490(15) .
C20 H20A 0.9700 .
C20 H20B 0.9700 .
C21 C22 1.358(16) .
C21 C26 1.393(17) .
C22 C23 1.36(2) .
C22 H22 0.9300 .
C23 C24 1.40(2) .
C23 H23 0.9300 .
C24 C25 1.406(19) .
C24 H24 0.9300 .
C25 C26 1.356(17) .
C25 H25 0.9300 .
C26 C27 1.504(18) .
C27 N3 1.457(16) .
C27 H27A 0.9700 .
C27 H27B 0.9700 .
C28 C29 1.337(16) .
C28 N3 1.378(14) .
C28 H28 0.9300 .
C29 N4 1.357(13) .
C29 H29 0.9300 .
C30 N4 1.318(15) .
C30 N3 1.321(14) .
C30 H30 0.9300 .
C31 O1 1.222(14) .
C31 O2 1.236(13) .
C31 C32 1.533(18) .
C32 F3 1.268(19) .
C32 F2 1.330(19) .
C32 F1 1.342(15) .
C33 O4 1.211(13) .
C33 O3 1.255(14) .
C33 C34 1.515(17) .
C34 F5 1.288(16) .
C34 F4 1.303(15) .
C34 F6 1.326(16) .
C35 O5 1.230(14) .
C35 O6 1.233(14) .
C35 C36 1.483(17) .
C36 F7 1.300(15) .
C36 F8 1.334(15) .
C36 F9 1.354(15) .
C37 O8 1.222(13) .
C37 O7 1.239(13) .
C37 C38 1.513(18) .
C38 F12' 1.26(2) .
C38 F11 1.27(3) .
C38 F10' 1.33(3) .
C38 F10 1.34(2) .
C38 F12 1.37(3) .
C38 F11' 1.42(3) .
C39 O9 1.41(2) .
C40 O10 1.421(19) .
C41 O11 1.39(2) .
N1 Ag2 2.089(9) .
N4 Ag5 2.108(9) .
O1 Ag3 2.319(9) .
O2 Ag1 2.294(7) .
O3 Ag4 2.244(9) .
O4 Ag6 2.389(8) .
O5 Ag4 2.290(8) .
O6 Ag6 2.228(9) .
O7 Ag3 2.336(8) .
O8 Ag1 2.339(8) .
O9 Ag6 2.454(9) .
Ag1 C1 2.390(9) 3_575
Ag1 C2 2.681(11) 3_575
Ag1 Ag1 2.834(3) 3_575
Ag1 Ag3 2.863(3) .
Ag1 Ag2 2.980(2) .
Ag1 Ag2 3.037(2) 3_575
Ag2 Ag3 2.9248(19) .
Ag2 Ag1 3.037(2) 3_575
Ag2 Ag4 3.094(2) .
Ag3 Ag5 2.874(2) .
Ag3 Ag4 2.932(2) .
Ag4 Ag5 2.8148(18) .
Ag4 Ag6 3.135(3) .
Ag5 Ag6 2.938(2) 3_675
Ag5 Ag6 3.261(3) .
Ag6 C9 2.325(10) 3_675
Ag6 C10 2.593(11) 3_675
Ag6 Ag5 2.938(2) 3_675

loop_
_geom_torsion_atom_site_label_1
_geom_torsion_atom_site_label_2
_geom_torsion_atom_site_label_3
_geom_torsion_atom_site_label_4
_geom_torsion
_geom_torsion_site_symmetry_1
_geom_torsion_site_symmetry_4
Ag2 C1 C2 C3 157(24) . .
Ag1 C1 C2 C3 86(26) 3_575 .
Ag3 C1 C2 C3 -59(26) . .
Ag1 C1 C2 C3 18(26) . .
Ag4 C1 C2 C3 -130(26) . .
Ag2 C1 C2 Ag1 71(3) . 3_575
Ag3 C1 C2 Ag1 -144.7(7) . 3_575
Ag1 C1 C2 Ag1 -68.2(4) . 3_575
Ag4 C1 C2 Ag1 144.0(5) . 3_575
C8 C3 C2 C1 7(26) . .
C4 C3 C2 C1 -173(25) . .
C8 C3 C2 Ag1 91.5(11) . 3_575
C4 C3 C2 Ag1 -88.3(10) . 3_575
C8 C3 C4 C5 -2.4(17) . .
C2 C3 C4 C5 177.4(12) . .
C4 C3 C8 C7 -1.9(16) . .
C2 C3 C8 C7 178.4(10) . .
C3 C4 C5 C6 4(2) . .
C7 C6 C5 C4 -1(2) . .
C5 C6 C7 C8 -2.9(19) . .
C3 C8 C7 C6 4.5(18) . .
Ag5 C9 C10 C11 133(11) . .
Ag6 C9 C10 C11 160(14) 3_675 .
Ag3 C9 C10 C11 -95(14) . .
Ag4 C9 C10 C11 -14(14) . .
Ag5 C9 C10 Ag6 -27(6) . 3_675
Ag3 C9 C10 Ag6 105.0(6) . 3_675
Ag4 C9 C10 Ag6 -174.6(7) . 3_675
C9 C10 C11 C16 -12(14) . .
Ag6 C10 C11 C16 147.8(8) 3_675 .
C9 C10 C11 C12 169(13) . .
Ag6 C10 C11 C12 -31.8(12) 3_675 .
C16 C11 C12 C13 -3.4(16) . .
C10 C11 C12 C13 176.2(11) . .
C11 C12 C13 C14 3.3(19) . .
C12 C13 C14 C15 -3(2) . .
C13 C14 C15 C16 2.4(19) . .
C12 C11 C16 C15 3.1(16) . .
C10 C11 C16 C15 -176.5(10) . .
C14 C15 C16 C11 -2.5(17) . .
N1 C18 C19 N2 -1.5(13) . .
N2 C20 C21 C22 -92.4(14) . .
N2 C20 C21 C26 87.8(14) . .
C26 C21 C22 C23 1(2) . .
C20 C21 C22 C23 -179.0(14) . .
C21 C22 C23 C24 -3(2) . .
C22 C23 C24 C25 2(2) . .
C23 C24 C25 C26 0(2) . .
C24 C25 C26 C21 -2.2(19) . .
C24 C25 C26 C27 -179.0(12) . .
C22 C21 C26 C25 1.7(18) . .
C20 C21 C26 C25 -178.5(11) . .
C22 C21 C26 C27 178.4(12) . .
C20 C21 C26 C27 -1.8(17) . .
C25 C26 C27 N3 98.7(13) . .
C21 C26 C27 N3 -78.2(15) . .
N3 C28 C29 N4 2.5(12) . .
O1 C31 C32 F3 75.7(15) . .
O2 C31 C32 F3 -106.1(15) . .
O1 C31 C32 F2 -163.6(13) . .
O2 C31 C32 F2 14.6(18) . .
O1 C31 C32 F1 -43.8(18) . .
O2 C31 C32 F1 134.4(13) . .
O4 C33 C34 F5 -67.2(15) . .
O3 C33 C34 F5 110.1(13) . .
O4 C33 C34 F4 170.4(12) . .
O3 C33 C34 F4 -12.4(17) . .
O4 C33 C34 F6 50.1(15) . .
O3 C33 C34 F6 -132.7(12) . .
O5 C35 C36 F7 133.4(12) . .
O6 C35 C36 F7 -48.0(15) . .
O5 C35 C36 F8 -104.9(13) . .
O6 C35 C36 F8 73.7(15) . .
O5 C35 C36 F9 12.3(16) . .
O6 C35 C36 F9 -169.0(12) . .
O8 C37 C38 F12' 0(3) . .
O7 C37 C38 F12' -176(2) . .
O8 C37 C38 F11 57(3) . .
O7 C37 C38 F11 -119(2) . .
O8 C37 C38 F10' -128(2) . .
O7 C37 C38 F10' 55(2) . .
O8 C37 C38 F10 -165.1(17) . .
O7 C37 C38 F10 18(2) . .
O8 C37 C38 F12 -54(2) . .
O7 C37 C38 F12 129.0(18) . .
O8 C37 C38 F11' 111.6(16) . .
O7 C37 C38 F11' -64.9(18) . .
N2 C17 N1 C18 -0.5(12) . .
N2 C17 N1 Ag2 179.0(7) . .
C19 C18 N1 C17 1.3(12) . .
C19 C18 N1 Ag2 -178.3(8) . .
N1 C17 N2 C19 -0.4(13) . .
N1 C17 N2 C20 -175.8(10) . .
C18 C19 N2 C17 1.2(13) . .
C18 C19 N2 C20 176.5(11) . .
C21 C20 N2 C17 -123.2(12) . .
C21 C20 N2 C19 62.3(15) . .
N4 C30 N3 C28 1.0(12) . .
N4 C30 N3 C27 179.9(10) . .
C29 C28 N3 C30 -2.1(12) . .
C29 C28 N3 C27 179.0(11) . .
C26 C27 N3 C30 166.3(11) . .
C26 C27 N3 C28 -15.0(17) . .
N3 C30 N4 C29 0.5(11) . .
N3 C30 N4 Ag5 -178.9(6) . .
C28 C29 N4 C30 -1.9(11) . .
C28 C29 N4 Ag5 177.5(7) . .
O2 C31 O1 Ag3 20.0(18) . .
C32 C31 O1 Ag3 -162.1(9) . .
O1 C31 O2 Ag1 6.0(18) . .
C32 C31 O2 Ag1 -171.9(9) . .
O4 C33 O3 Ag4 5.5(18) . .
C34 C33 O3 Ag4 -171.3(8) . .
O3 C33 O4 Ag6 34.4(17) . .
C34 C33 O4 Ag6 -148.8(8) . .
O6 C35 O5 Ag4 15.7(17) . .
C36 C35 O5 Ag4 -165.9(8) . .
O5 C35 O6 Ag6 -2(2) . .
C36 C35 O6 Ag6 180.0(9) . .
O8 C37 O7 Ag3 12(2) . .
C38 C37 O7 Ag3 -172.2(10) . .
O7 C37 O8 Ag1 12.8(17) . .
C38 C37 O8 Ag1 -163.1(11) . .
C31 O2 Ag1 O8 -106.8(9) . .
C31 O2 Ag1 C1 145.1(9) . 3_575
C31 O2 Ag1 C1 4.0(11) . .
C31 O2 Ag1 C2 130.0(9) . 3_575
C31 O2 Ag1 Ag1 84.2(10) . 3_575
C31 O2 Ag1 Ag3 -20.7(9) . .
C31 O2 Ag1 Ag2 37.3(9) . .
C31 O2 Ag1 Ag2 -170.5(7) . 3_575
C37 O8 Ag1 O2 58.9(8) . .
C37 O8 Ag1 C1 172.0(8) . 3_575
C37 O8 Ag1 C1 -73.2(8) . .
C37 O8 Ag1 C2 150.3(8) . 3_575
C37 O8 Ag1 Ag1 -127.1(7) . 3_575
C37 O8 Ag1 Ag3 -22.2(8) . .
C37 O8 Ag1 Ag2 -51.3(9) . .
C37 O8 Ag1 Ag2 -167.1(8) . 3_575
C2 C1 Ag1 O2 -137.5(7) . .
Ag2 C1 Ag1 O2 52.3(5) . .
Ag1 C1 Ag1 O2 141.2(3) 3_575 .
Ag3 C1 Ag1 O2 -31.3(5) . .
Ag4 C1 Ag1 O2 -11.8(9) . .
C2 C1 Ag1 O8 -29.5(8) . .
Ag2 C1 Ag1 O8 160.3(3) . .
Ag1 C1 Ag1 O8 -110.9(3) 3_575 .
Ag3 C1 Ag1 O8 76.7(3) . .
Ag4 C1 Ag1 O8 96.2(6) . .
C2 C1 Ag1 C1 81.3(7) . 3_575
Ag2 C1 Ag1 C1 -88.8(3) . 3_575
Ag1 C1 Ag1 C1 0.0 3_575 3_575
Ag3 C1 Ag1 C1 -172.5(4) . 3_575
Ag4 C1 Ag1 C1 -153.0(8) . 3_575
C2 C1 Ag1 C2 109.6(7) . 3_575
Ag2 C1 Ag1 C2 -60.6(4) . 3_575
Ag1 C1 Ag1 C2 28.2(4) 3_575 3_575
Ag3 C1 Ag1 C2 -144.2(3) . 3_575
Ag4 C1 Ag1 C2 -124.7(6) . 3_575
C2 C1 Ag1 Ag1 81.3(7) . 3_575
Ag2 C1 Ag1 Ag1 -88.8(3) . 3_575
Ag3 C1 Ag1 Ag1 -172.5(4) . 3_575
Ag4 C1 Ag1 Ag1 -153.0(8) . 3_575
C2 C1 Ag1 Ag3 -106.2(8) . .
Ag2 C1 Ag1 Ag3 83.6(3) . .
Ag1 C1 Ag1 Ag3 172.5(4) 3_575 .
Ag4 C1 Ag1 Ag3 19.5(5) . .
C2 C1 Ag1 Ag2 170.2(9) . .
Ag1 C1 Ag1 Ag2 88.8(3) 3_575 .
Ag3 C1 Ag1 Ag2 -83.6(3) . .
Ag4 C1 Ag1 Ag2 -64.1(6) . .
C2 C1 Ag1 Ag2 38.4(8) . 3_575
Ag2 C1 Ag1 Ag2 -131.7(2) . 3_575
Ag1 C1 Ag1 Ag2 -42.9(2) 3_575 3_575
Ag3 C1 Ag1 Ag2 144.65(15) . 3_575
Ag4 C1 Ag1 Ag2 164.2(6) . 3_575
C2 C1 Ag2 N1 -159(4) . .
Ag1 C1 Ag2 N1 -87(4) 3_575 .
Ag3 C1 Ag2 N1 55(4) . .
Ag1 C1 Ag2 N1 -17(4) . .
Ag4 C1 Ag2 N1 127(4) . .
C2 C1 Ag2 Ag3 147(3) . .
Ag1 C1 Ag2 Ag3 -141.7(4) 3_575 .
Ag1 C1 Ag2 Ag3 -71.4(2) . .
Ag4 C1 Ag2 Ag3 72.2(2) . .
C2 C1 Ag2 Ag1 -142(3) . .
Ag1 C1 Ag2 Ag1 -70.4(2) 3_575 .
Ag3 C1 Ag2 Ag1 71.4(2) . .
Ag4 C1 Ag2 Ag1 143.6(3) . .
C2 C1 Ag2 Ag1 -72(3) . 3_575
Ag3 C1 Ag2 Ag1 141.7(4) . 3_575
Ag1 C1 Ag2 Ag1 70.4(2) . 3_575
Ag4 C1 Ag2 Ag1 -146.0(4) . 3_575
C2 C1 Ag2 Ag4 74(3) . .
Ag1 C1 Ag2 Ag4 146.0(4) 3_575 .
Ag3 C1 Ag2 Ag4 -72.2(2) . .
Ag1 C1 Ag2 Ag4 -143.6(3) . .
C17 N1 Ag2 C1 -32(5) . .
C18 N1 Ag2 C1 148(4) . .
C17 N1 Ag2 Ag3 20.6(10) . .
C18 N1 Ag2 Ag3 -159.9(8) . .
C17 N1 Ag2 Ag1 -47.5(9) . .
C18 N1 Ag2 Ag1 131.9(8) . .
C17 N1 Ag2 Ag1 -115.1(8) . 3_575
C18 N1 Ag2 Ag1 64.4(10) . 3_575
C17 N1 Ag2 Ag4 92.7(9) . .
C18 N1 Ag2 Ag4 -87.9(9) . .
O2 Ag1 Ag2 C1 -141.7(4) . .
O8 Ag1 Ag2 C1 -32.1(4) . .
C1 Ag1 Ag2 C1 104.9(4) 3_575 .
C2 Ag1 Ag2 C1 130.0(4) 3_575 .
Ag1 Ag1 Ag2 C1 62.8(3) 3_575 .
Ag3 Ag1 Ag2 C1 -66.2(3) . .
Ag2 Ag1 Ag2 C1 62.8(3) 3_575 .
O2 Ag1 Ag2 N1 36.8(3) . .
O8 Ag1 Ag2 N1 146.4(4) . .
C1 Ag1 Ag2 N1 -76.6(4) 3_575 .
C1 Ag1 Ag2 N1 178.5(4) . .
C2 Ag1 Ag2 N1 -51.5(3) 3_575 .
Ag1 Ag1 Ag2 N1 -118.7(3) 3_575 .
Ag3 Ag1 Ag2 N1 112.3(3) . .
Ag2 Ag1 Ag2 N1 -118.7(3) 3_575 .
O2 Ag1 Ag2 Ag3 -75.5(2) . .
O8 Ag1 Ag2 Ag3 34.1(3) . .
C1 Ag1 Ag2 Ag3 171.1(3) 3_575 .
C1 Ag1 Ag2 Ag3 66.2(3) . .
C2 Ag1 Ag2 Ag3 -163.8(2) 3_575 .
Ag1 Ag1 Ag2 Ag3 128.95(6) 3_575 .
Ag2 Ag1 Ag2 Ag3 128.95(6) 3_575 .
O2 Ag1 Ag2 Ag1 155.6(2) . 3_575
O8 Ag1 Ag2 Ag1 -94.8(3) . 3_575
C1 Ag1 Ag2 Ag1 42.2(3) 3_575 3_575
C1 Ag1 Ag2 Ag1 -62.8(3) . 3_575
C2 Ag1 Ag2 Ag1 67.2(2) 3_575 3_575
Ag3 Ag1 Ag2 Ag1 -128.95(6) . 3_575
Ag2 Ag1 Ag2 Ag1 0.0 3_575 3_575
O2 Ag1 Ag2 Ag4 -110.9(2) . .
O8 Ag1 Ag2 Ag4 -1.3(3) . .
C1 Ag1 Ag2 Ag4 135.7(3) 3_575 .
C1 Ag1 Ag2 Ag4 30.8(3) . .
C2 Ag1 Ag2 Ag4 160.8(2) 3_575 .
Ag1 Ag1 Ag2 Ag4 93.54(6) 3_575 .
Ag3 Ag1 Ag2 Ag4 -35.42(4) . .
Ag2 Ag1 Ag2 Ag4 93.54(6) 3_575 .
C31 O1 Ag3 O7 47.2(9) . .
C31 O1 Ag3 C9 156.9(9) . .
C31 O1 Ag3 C1 -67.4(9) . .
C31 O1 Ag3 Ag1 -26.4(8) . .
C31 O1 Ag3 Ag5 179.9(9) . .
C31 O1 Ag3 Ag2 -89.2(9) . .
C31 O1 Ag3 Ag4 -137.7(8) . .
C37 O7 Ag3 O1 -101.4(11) . .
C37 O7 Ag3 C9 131.7(10) . .
C37 O7 Ag3 C1 23.9(11) . .
C37 O7 Ag3 Ag1 -23.0(10) . .
C37 O7 Ag3 Ag5 171.8(9) . .
C37 O7 Ag3 Ag2 -18.0(12) . .
C37 O7 Ag3 Ag4 84.5(11) . .
C10 C9 Ag3 O1 -139.9(8) . .
Ag5 C9 Ag3 O1 33.3(5) . .
Ag6 C9 Ag3 O1 -47.1(6) 3_675 .
Ag4 C9 Ag3 O1 113.1(3) . .
C10 C9 Ag3 O7 -34.6(9) . .
Ag5 C9 Ag3 O7 138.5(3) . .
Ag6 C9 Ag3 O7 58.1(5) 3_675 .
Ag4 C9 Ag3 O7 -141.6(3) . .
C10 C9 Ag3 C1 77.7(8) . .
Ag5 C9 Ag3 C1 -109.2(3) . .
Ag6 C9 Ag3 C1 170.4(4) 3_675 .
Ag4 C9 Ag3 C1 -29.4(4) . .
C10 C9 Ag3 Ag1 47.9(12) . .
Ag5 C9 Ag3 Ag1 -138.9(4) . .
Ag6 C9 Ag3 Ag1 140.7(4) 3_675 .
Ag4 C9 Ag3 Ag1 -59.1(7) . .
C10 C9 Ag3 Ag5 -173.1(10) . .
Ag6 C9 Ag3 Ag5 -80.4(4) 3_675 .
Ag4 C9 Ag3 Ag5 79.8(3) . .
C10 C9 Ag3 Ag2 123.1(8) . .
Ag5 C9 Ag3 Ag2 -63.8(3) . .
Ag6 C9 Ag3 Ag2 -144.2(3) 3_675 .
Ag4 C9 Ag3 Ag2 16.0(3) . .
C10 C9 Ag3 Ag4 107.0(9) . .
Ag5 C9 Ag3 Ag4 -79.8(3) . .
Ag6 C9 Ag3 Ag4 -160.2(6) 3_675 .
C2 C1 Ag3 O1 157.2(7) . .
Ag2 C1 Ag3 O1 -31.6(4) . .
Ag1 C1 Ag3 O1 39.5(8) 3_575 .
Ag1 C1 Ag3 O1 50.4(4) . .
Ag4 C1 Ag3 O1 -116.3(3) . .
C2 C1 Ag3 O7 49.6(8) . .
Ag2 C1 Ag3 O7 -139.2(3) . .
Ag1 C1 Ag3 O7 -68.0(7) 3_575 .
Ag1 C1 Ag3 O7 -57.2(3) . .
Ag4 C1 Ag3 O7 136.1(3) . .
C2 C1 Ag3 C9 -59.0(8) . .
Ag2 C1 Ag3 C9 112.2(4) . .
Ag1 C1 Ag3 C9 -176.7(6) 3_575 .
Ag1 C1 Ag3 C9 -165.8(3) . .
Ag4 C1 Ag3 C9 27.5(4) . .
C2 C1 Ag3 Ag1 106.8(8) . .
Ag2 C1 Ag3 Ag1 -82.0(3) . .
Ag1 C1 Ag3 Ag1 -10.9(5) 3_575 .
Ag4 C1 Ag3 Ag1 -166.7(3) . .
C2 C1 Ag3 Ag5 -105.5(7) . .
Ag2 C1 Ag3 Ag5 65.7(3) . .
Ag1 C1 Ag3 Ag5 136.8(6) 3_575 .
Ag1 C1 Ag3 Ag5 147.70(10) . .
Ag4 C1 Ag3 Ag5 -19.0(3) . .
C2 C1 Ag3 Ag2 -171.2(9) . .
Ag1 C1 Ag3 Ag2 71.1(6) 3_575 .
Ag1 C1 Ag3 Ag2 82.0(3) . .
Ag4 C1 Ag3 Ag2 -84.7(3) . .
C2 C1 Ag3 Ag4 -86.5(8) . .
Ag2 C1 Ag3 Ag4 84.7(3) . .
Ag1 C1 Ag3 Ag4 155.8(8) 3_575 .
Ag1 C1 Ag3 Ag4 166.7(3) . .
O2 Ag1 Ag3 O1 17.8(3) . .
O8 Ag1 Ag3 O1 114.2(3) . .
C1 Ag1 Ag3 O1 -115.0(8) 3_575 .
C1 Ag1 Ag3 O1 -138.2(4) . .
C2 Ag1 Ag3 O1 -53.5(5) 3_575 .
Ag1 Ag1 Ag3 O1 -132.0(2) 3_575 .
Ag2 Ag1 Ag3 O1 -86.2(2) . .
Ag2 Ag1 Ag3 O1 164.9(2) 3_575 .
O2 Ag1 Ag3 O7 -79.9(3) . .
O8 Ag1 Ag3 O7 16.5(3) . .
C1 Ag1 Ag3 O7 147.4(8) 3_575 .
C1 Ag1 Ag3 O7 124.2(4) . .
C2 Ag1 Ag3 O7 -151.2(5) 3_575 .
Ag1 Ag1 Ag3 O7 130.3(2) 3_575 .
Ag2 Ag1 Ag3 O7 176.1(2) . .
Ag2 Ag1 Ag3 O7 67.2(2) 3_575 .
O2 Ag1 Ag3 C9 -168.8(7) . .
O8 Ag1 Ag3 C9 -72.4(7) . .
C1 Ag1 Ag3 C9 58.5(11) 3_575 .
C1 Ag1 Ag3 C9 35.3(7) . .
C2 Ag1 Ag3 C9 119.9(8) 3_575 .
Ag1 Ag1 Ag3 C9 41.5(7) 3_575 .
Ag2 Ag1 Ag3 C9 87.2(7) . .
Ag2 Ag1 Ag3 C9 -21.7(7) 3_575 .
O2 Ag1 Ag3 C1 155.9(4) . .
O8 Ag1 Ag3 C1 -107.7(4) . .
C1 Ag1 Ag3 C1 23.2(11) 3_575 .
C2 Ag1 Ag3 C1 84.7(5) 3_575 .
Ag1 Ag1 Ag3 C1 6.2(3) 3_575 .
Ag2 Ag1 Ag3 C1 51.9(3) . .
Ag2 Ag1 Ag3 C1 -57.0(3) 3_575 .
O2 Ag1 Ag3 Ag5 78.4(2) . .
O8 Ag1 Ag3 Ag5 174.8(2) . .
C1 Ag1 Ag3 Ag5 -54.3(8) 3_575 .
C1 Ag1 Ag3 Ag5 -77.5(3) . .
C2 Ag1 Ag3 Ag5 7.2(4) 3_575 .
Ag1 Ag1 Ag3 Ag5 -71.32(10) 3_575 .
Ag2 Ag1 Ag3 Ag5 -25.54(7) . .
Ag2 Ag1 Ag3 Ag5 -134.45(9) 3_575 .
O2 Ag1 Ag3 Ag2 104.0(2) . .
O8 Ag1 Ag3 Ag2 -159.6(2) . .
C1 Ag1 Ag3 Ag2 -28.7(8) 3_575 .
C1 Ag1 Ag3 Ag2 -51.9(3) . .
C2 Ag1 Ag3 Ag2 32.7(4) 3_575 .
Ag1 Ag1 Ag3 Ag2 -45.77(6) 3_575 .
Ag2 Ag1 Ag3 Ag2 -108.91(7) 3_575 .
O2 Ag1 Ag3 Ag4 143.8(2) . .
O8 Ag1 Ag3 Ag4 -119.8(2) . .
C1 Ag1 Ag3 Ag4 11.1(8) 3_575 .
C1 Ag1 Ag3 Ag4 -12.1(3) . .
C2 Ag1 Ag3 Ag4 72.5(4) 3_575 .
Ag1 Ag1 Ag3 Ag4 -5.95(6) 3_575 .
Ag2 Ag1 Ag3 Ag4 39.82(5) . .
Ag2 Ag1 Ag3 Ag4 -69.09(6) 3_575 .
C1 Ag2 Ag3 O1 153.2(4) . .
N1 Ag2 Ag3 O1 -22.4(3) . .
Ag1 Ag2 Ag3 O1 83.0(2) . .
Ag1 Ag2 Ag3 O1 123.8(2) 3_575 .
Ag4 Ag2 Ag3 O1 -138.1(2) . .
C1 Ag2 Ag3 O7 64.7(5) . .
N1 Ag2 Ag3 O7 -110.9(4) . .
Ag1 Ag2 Ag3 O7 -5.5(3) . .
Ag1 Ag2 Ag3 O7 35.3(3) 3_575 .
Ag4 Ag2 Ag3 O7 133.4(3) . .
C1 Ag2 Ag3 C9 -82.8(4) . .
N1 Ag2 Ag3 C9 101.6(4) . .
Ag1 Ag2 Ag3 C9 -153.0(3) . .
Ag1 Ag2 Ag3 C9 -112.2(3) 3_575 .
Ag4 Ag2 Ag3 C9 -14.1(3) . .
N1 Ag2 Ag3 C1 -175.6(4) . .
Ag1 Ag2 Ag3 C1 -70.2(3) . .
Ag1 Ag2 Ag3 C1 -29.4(3) 3_575 .
Ag4 Ag2 Ag3 C1 68.7(3) . .
C1 Ag2 Ag3 Ag1 70.2(3) . .
N1 Ag2 Ag3 Ag1 -105.4(3) . .
Ag1 Ag2 Ag3 Ag1 40.79(5) 3_575 .
Ag4 Ag2 Ag3 Ag1 138.88(5) . .
C1 Ag2 Ag3 Ag5 -122.4(3) . .
N1 Ag2 Ag3 Ag5 62.0(3) . .
Ag1 Ag2 Ag3 Ag5 167.38(4) . .
Ag1 Ag2 Ag3 Ag5 -151.84(4) 3_575 .
Ag4 Ag2 Ag3 Ag5 -53.74(5) . .
C1 Ag2 Ag3 Ag4 -68.7(3) . .
N1 Ag2 Ag3 Ag4 115.7(3) . .
Ag1 Ag2 Ag3 Ag4 -138.88(5) . .
Ag1 Ag2 Ag3 Ag4 -98.10(6) 3_575 .
C33 O3 Ag4 O5 -104.8(9) . .
C33 O3 Ag4 C9 54.7(10) . .
C33 O3 Ag4 C1 160.9(8) . .
C33 O3 Ag4 Ag5 7.2(11) . .
C33 O3 Ag4 Ag3 110.1(8) . .
C33 O3 Ag4 Ag2 -158.5(7) . .
C33 O3 Ag4 Ag6 -27.7(8) . .
C35 O5 Ag4 O3 62.9(9) . .
C35 O5 Ag4 C9 -81.8(10) . .
C35 O5 Ag4 C1 172.1(9) . .
C35 O5 Ag4 Ag5 -78.3(9) . .
C35 O5 Ag4 Ag3 -139.6(8) . .
C35 O5 Ag4 Ag2 -160.1(9) . .
C35 O5 Ag4 Ag6 -15.2(8) . .
C10 C9 Ag4 O3 37.9(9) . .
Ag5 C9 Ag4 O3 -137.1(3) . .
Ag6 C9 Ag4 O3 -125.6(15) 3_675 .
Ag3 C9 Ag4 O3 140.5(3) . .
C10 C9 Ag4 O5 179.8(7) . .
Ag5 C9 Ag4 O5 4.8(7) . .
Ag6 C9 Ag4 O5 16.4(19) 3_675 .
Ag3 C9 Ag4 O5 -77.6(6) . .
C10 C9 Ag4 C1 -75.7(8) . .
Ag5 C9 Ag4 C1 109.2(3) . .
Ag6 C9 Ag4 C1 120.8(15) 3_675 .
Ag3 C9 Ag4 C1 26.9(3) . .
C10 C9 Ag4 Ag5 175.0(10) . .
Ag6 C9 Ag4 Ag5 11.6(13) 3_675 .
Ag3 C9 Ag4 Ag5 -82.4(3) . .
C10 C9 Ag4 Ag3 -102.6(9) . .
Ag5 C9 Ag4 Ag3 82.4(3) . .
Ag6 C9 Ag4 Ag3 93.9(16) 3_675 .
C10 C9 Ag4 Ag2 -117.2(8) . .
Ag5 C9 Ag4 Ag2 67.8(3) . .
Ag6 C9 Ag4 Ag2 79.4(15) 3_675 .
Ag3 C9 Ag4 Ag2 -14.6(3) . .
C10 C9 Ag4 Ag6 115.5(8) . .
Ag5 C9 Ag4 Ag6 -59.5(2) . .
Ag6 C9 Ag4 Ag6 -48.0(15) 3_675 .
Ag3 C9 Ag4 Ag6 -141.9(2) . .
C2 C1 Ag4 O3 -31.1(8) . .
Ag2 C1 Ag4 O3 134.5(3) . .
Ag1 C1 Ag4 O3 64.0(8) 3_575 .
Ag3 C1 Ag4 O3 -142.9(3) . .
Ag1 C1 Ag4 O3 -162.3(6) . .
C2 C1 Ag4 O5 -128.4(7) . .
Ag2 C1 Ag4 O5 37.2(3) . .
Ag1 C1 Ag4 O5 -33.3(8) 3_575 .
Ag3 C1 Ag4 O5 119.8(3) . .
Ag1 C1 Ag4 O5 100.4(7) . .
C2 C1 Ag4 C9 84.7(7) . .
Ag2 C1 Ag4 C9 -109.7(4) . .
Ag1 C1 Ag4 C9 179.8(8) 3_575 .
Ag3 C1 Ag4 C9 -27.1(4) . .
Ag1 C1 Ag4 C9 -46.4(7) . .
C2 C1 Ag4 Ag5 130.7(6) . .
Ag2 C1 Ag4 Ag5 -63.6(3) . .
Ag1 C1 Ag4 Ag5 -134.1(7) 3_575 .
Ag3 C1 Ag4 Ag5 19.0(3) . .
Ag1 C1 Ag4 Ag5 -0.4(7) . .
C2 C1 Ag4 Ag3 111.8(7) . .
Ag2 C1 Ag4 Ag3 -82.6(3) . .
Ag1 C1 Ag4 Ag3 -153.1(9) 3_575 .
Ag1 C1 Ag4 Ag3 -19.4(4) . .
C2 C1 Ag4 Ag2 -165.6(9) . .
Ag1 C1 Ag4 Ag2 -70.5(7) 3_575 .
Ag3 C1 Ag4 Ag2 82.6(3) . .
Ag1 C1 Ag4 Ag2 63.2(6) . .
C2 C1 Ag4 Ag6 -165.4(7) . .
Ag2 C1 Ag4 Ag6 0.2(13) . .
Ag1 C1 Ag4 Ag6 -70.3(15) 3_575 .
Ag3 C1 Ag4 Ag6 82.8(10) . .
Ag1 C1 Ag4 Ag6 63.4(14) . .
O1 Ag3 Ag4 O3 176.3(5) . .
O7 Ag3 Ag4 O3 -11.1(5) . .
C9 Ag3 Ag4 O3 -75.8(5) . .
C1 Ag3 Ag4 O3 69.4(5) . .
Ag1 Ag3 Ag4 O3 81.5(4) . .
Ag5 Ag3 Ag4 O3 -131.5(4) . .
Ag2 Ag3 Ag4 O3 120.5(4) . .
O1 Ag3 Ag4 O5 34.9(4) . .
O7 Ag3 Ag4 O5 -152.5(4) . .
C9 Ag3 Ag4 O5 142.8(4) . .
C1 Ag3 Ag4 O5 -72.0(4) . .
Ag1 Ag3 Ag4 O5 -59.9(2) . .
Ag5 Ag3 Ag4 O5 87.2(2) . .
Ag2 Ag3 Ag4 O5 -20.9(2) . .
O1 Ag3 Ag4 C9 -107.9(4) . .
O7 Ag3 Ag4 C9 64.7(5) . .
C1 Ag3 Ag4 C9 145.2(5) . .
Ag1 Ag3 Ag4 C9 157.3(3) . .
Ag5 Ag3 Ag4 C9 -55.6(3) . .
Ag2 Ag3 Ag4 C9 -163.7(3) . .
O1 Ag3 Ag4 C1 107.0(4) . .
O7 Ag3 Ag4 C1 -80.4(4) . .
C9 Ag3 Ag4 C1 -145.2(5) . .
Ag1 Ag3 Ag4 C1 12.1(3) . .
Ag5 Ag3 Ag4 C1 159.2(3) . .
Ag2 Ag3 Ag4 C1 51.2(3) . .
O1 Ag3 Ag4 Ag5 -52.2(3) . .
O7 Ag3 Ag4 Ag5 120.4(3) . .
C9 Ag3 Ag4 Ag5 55.6(3) . .
C1 Ag3 Ag4 Ag5 -159.2(3) . .
Ag1 Ag3 Ag4 Ag5 -147.09(5) . .
Ag2 Ag3 Ag4 Ag5 -108.03(7) . .
O1 Ag3 Ag4 Ag2 55.8(3) . .
O7 Ag3 Ag4 Ag2 -131.6(3) . .
C9 Ag3 Ag4 Ag2 163.7(3) . .
C1 Ag3 Ag4 Ag2 -51.2(3) . .
Ag1 Ag3 Ag4 Ag2 -39.06(5) . .
Ag5 Ag3 Ag4 Ag2 108.03(7) . .
O1 Ag3 Ag4 Ag6 -58.4(3) . .
O7 Ag3 Ag4 Ag6 114.2(3) . .
C9 Ag3 Ag4 Ag6 49.5(3) . .
C1 Ag3 Ag4 Ag6 -165.3(3) . .
Ag1 Ag3 Ag4 Ag6 -153.22(5) . .
Ag5 Ag3 Ag4 Ag6 -6.13(4) . .
Ag2 Ag3 Ag4 Ag6 -114.16(7) . .
C1 Ag2 Ag4 O3 -67.5(5) . .
N1 Ag2 Ag4 O3 117.0(4) . .
Ag3 Ag2 Ag4 O3 -134.0(3) . .
Ag1 Ag2 Ag4 O3 -98.7(3) . .
Ag1 Ag2 Ag4 O3 -41.0(3) 3_575 .
C1 Ag2 Ag4 O5 -135.6(4) . .
N1 Ag2 Ag4 O5 49.0(4) . .
Ag3 Ag2 Ag4 O5 157.9(2) . .
Ag1 Ag2 Ag4 O5 -166.8(2) . .
Ag1 Ag2 Ag4 O5 -109.0(3) 3_575 .
C1 Ag2 Ag4 C9 80.1(4) . .
N1 Ag2 Ag4 C9 -95.4(4) . .
Ag3 Ag2 Ag4 C9 13.5(3) . .
Ag1 Ag2 Ag4 C9 48.9(3) . .
Ag1 Ag2 Ag4 C9 106.6(3) 3_575 .
N1 Ag2 Ag4 C1 -175.5(4) . .
Ag3 Ag2 Ag4 C1 -66.5(3) . .
Ag1 Ag2 Ag4 C1 -31.2(3) . .
Ag1 Ag2 Ag4 C1 26.5(3) 3_575 .
C1 Ag2 Ag4 Ag5 122.0(3) . .
N1 Ag2 Ag4 Ag5 -53.5(3) . .
Ag3 Ag2 Ag4 Ag5 55.47(5) . .
Ag1 Ag2 Ag4 Ag5 90.78(7) . .
Ag1 Ag2 Ag4 Ag5 148.53(4) 3_575 .
C1 Ag2 Ag4 Ag3 66.5(3) . .
N1 Ag2 Ag4 Ag3 -108.9(3) . .
Ag1 Ag2 Ag4 Ag3 35.31(4) . .
Ag1 Ag2 Ag4 Ag3 93.06(4) 3_575 .
C1 Ag2 Ag4 Ag6 -179.9(3) . .
N1 Ag2 Ag4 Ag6 4.6(3) . .
Ag3 Ag2 Ag4 Ag6 113.54(5) . .
Ag1 Ag2 Ag4 Ag6 148.85(4) . .
Ag1 Ag2 Ag4 Ag6 -153.40(5) 3_575 .
C10 C9 Ag5 N4 154(5) . .
Ag6 C9 Ag5 N4 126.6(10) 3_675 .
Ag3 C9 Ag5 N4 20.2(13) . .
Ag4 C9 Ag5 N4 -57.2(12) . .
C10 C9 Ag5 Ag4 -149(6) . .
Ag6 C9 Ag5 Ag4 -176.2(4) 3_675 .
Ag3 C9 Ag5 Ag4 77.4(2) . .
C10 C9 Ag5 Ag3 134(6) . .
Ag6 C9 Ag5 Ag3 106.4(4) 3_675 .
Ag4 C9 Ag5 Ag3 -77.4(2) . .
C10 C9 Ag5 Ag6 27(6) . 3_675
Ag3 C9 Ag5 Ag6 -106.4(4) . 3_675
Ag4 C9 Ag5 Ag6 176.2(4) . 3_675
C10 C9 Ag5 Ag6 -93(6) . .
Ag6 C9 Ag5 Ag6 -120.4(2) 3_675 .
Ag3 C9 Ag5 Ag6 133.2(2) . .
Ag4 C9 Ag5 Ag6 55.8(2) . .
C30 N4 Ag5 C9 -88.2(14) . .
C29 N4 Ag5 C9 92.5(14) . .
C30 N4 Ag5 Ag4 -137.1(7) . .
C29 N4 Ag5 Ag4 43.6(9) . .
C30 N4 Ag5 Ag3 -71.0(8) . .
C29 N4 Ag5 Ag3 109.7(8) . .
C30 N4 Ag5 Ag6 22.5(10) . 3_675
C29 N4 Ag5 Ag6 -156.7(7) . 3_675
C30 N4 Ag5 Ag6 160.2(8) . .
C29 N4 Ag5 Ag6 -19.0(8) . .
O3 Ag4 Ag5 C9 71.9(5) . .
O5 Ag4 Ag5 C9 -177.3(4) . .
C1 Ag4 Ag5 C9 -81.8(4) . .
Ag3 Ag4 Ag5 C9 -64.7(4) . .
Ag2 Ag4 Ag5 C9 -118.5(4) . .
Ag6 Ag4 Ag5 C9 109.9(4) . .
O3 Ag4 Ag5 N4 -125.5(4) . .
O5 Ag4 Ag5 N4 -14.7(3) . .
C9 Ag4 Ag5 N4 162.6(4) . .
C1 Ag4 Ag5 N4 80.8(3) . .
Ag3 Ag4 Ag5 N4 97.9(2) . .
Ag2 Ag4 Ag5 N4 44.1(2) . .
Ag6 Ag4 Ag5 N4 -87.5(2) . .
O3 Ag4 Ag5 Ag3 136.6(4) . .
O5 Ag4 Ag5 Ag3 -112.5(2) . .
C9 Ag4 Ag5 Ag3 64.7(4) . .
C1 Ag4 Ag5 Ag3 -17.1(2) . .
Ag2 Ag4 Ag5 Ag3 -53.80(5) . .
Ag6 Ag4 Ag5 Ag3 174.58(4) . .
O3 Ag4 Ag5 Ag6 68.8(4) . 3_675
O5 Ag4 Ag5 Ag6 179.6(2) . 3_675
C9 Ag4 Ag5 Ag6 -3.1(3) . 3_675
C1 Ag4 Ag5 Ag6 -85.0(2) . 3_675
Ag3 Ag4 Ag5 Ag6 -67.85(5) . 3_675
Ag2 Ag4 Ag5 Ag6 -121.64(5) . 3_675
Ag6 Ag4 Ag5 Ag6 106.73(5) . 3_675
O3 Ag4 Ag5 Ag6 -38.0(4) . .
O5 Ag4 Ag5 Ag6 72.9(2) . .
C9 Ag4 Ag5 Ag6 -109.9(4) . .
C1 Ag4 Ag5 Ag6 168.3(2) . .
Ag3 Ag4 Ag5 Ag6 -174.58(4) . .
Ag2 Ag4 Ag5 Ag6 131.63(5) . .
O1 Ag3 Ag5 C9 -152.9(4) . .
O7 Ag3 Ag5 C9 -61.6(5) . .
C1 Ag3 Ag5 C9 85.3(4) . .
Ag1 Ag3 Ag5 C9 147.5(4) . .
Ag2 Ag3 Ag5 C9 125.1(3) . .
Ag4 Ag3 Ag5 C9 66.5(3) . .
O1 Ag3 Ag5 N4 34.0(3) . .
O7 Ag3 Ag5 N4 125.2(4) . .
C9 Ag3 Ag5 N4 -173.2(4) . .
C1 Ag3 Ag5 N4 -87.9(4) . .
Ag1 Ag3 Ag5 N4 -25.7(3) . .
Ag2 Ag3 Ag5 N4 -48.1(3) . .
Ag4 Ag3 Ag5 N4 -106.6(3) . .
O1 Ag3 Ag5 Ag4 140.6(2) . .
O7 Ag3 Ag5 Ag4 -128.1(3) . .
C9 Ag3 Ag5 Ag4 -66.5(3) . .
C1 Ag3 Ag5 Ag4 18.8(3) . .
Ag1 Ag3 Ag5 Ag4 80.93(9) . .
Ag2 Ag3 Ag5 Ag4 58.55(6) . .
O1 Ag3 Ag5 Ag6 -102.9(2) . 3_675
O7 Ag3 Ag5 Ag6 -11.6(3) . 3_675
C9 Ag3 Ag5 Ag6 50.0(3) . 3_675
C1 Ag3 Ag5 Ag6 135.3(3) . 3_675
Ag1 Ag3 Ag5 Ag6 -162.57(8) . 3_675
Ag2 Ag3 Ag5 Ag6 175.06(3) . 3_675
Ag4 Ag3 Ag5 Ag6 116.51(6) . 3_675
O1 Ag3 Ag5 Ag6 146.3(2) . .
O7 Ag3 Ag5 Ag6 -122.4(3) . .
C9 Ag3 Ag5 Ag6 -60.8(3) . .
C1 Ag3 Ag5 Ag6 24.5(3) . .
Ag1 Ag3 Ag5 Ag6 86.64(10) . .
Ag2 Ag3 Ag5 Ag6 64.27(7) . .
Ag4 Ag3 Ag5 Ag6 5.72(4) . .
C35 O6 Ag6 C9 91.3(13) . 3_675
C35 O6 Ag6 O4 -74.2(12) . .
C35 O6 Ag6 O9 -166.9(12) . .
C35 O6 Ag6 C10 103.8(12) . 3_675
C35 O6 Ag6 Ag5 -11.3(19) . 3_675
C35 O6 Ag6 Ag4 -8.1(11) . .
C35 O6 Ag6 Ag5 39.0(12) . .
C33 O4 Ag6 O6 30.2(9) . .
C33 O4 Ag6 C9 -140.9(9) . 3_675
C33 O4 Ag6 O9 116.4(9) . .
C33 O4 Ag6 C10 -147.4(8) . 3_675
C33 O4 Ag6 Ag5 -129.9(9) . 3_675
C33 O4 Ag6 Ag4 -39.2(8) . .
C33 O4 Ag6 Ag5 -78.2(9) . .
C39 O9 Ag6 O6 88.3(12) . .
C39 O9 Ag6 C9 -128.0(12) . 3_675
C39 O9 Ag6 O4 -20.5(12) . .
C39 O9 Ag6 C10 -154.6(12) . 3_675
C39 O9 Ag6 Ag5 -82.9(12) . 3_675
C39 O9 Ag6 Ag4 38.4(15) . .
C39 O9 Ag6 Ag5 -167.7(10) . .
O3 Ag4 Ag6 O6 -90.2(4) . .
O5 Ag4 Ag6 O6 8.4(4) . .
C9 Ag4 Ag6 O6 157.1(4) . .
C1 Ag4 Ag6 O6 46.2(11) . .
Ag5 Ag4 Ag6 O6 114.4(3) . .
Ag3 Ag4 Ag6 O6 120.2(3) . .
Ag2 Ag4 Ag6 O6 46.4(3) . .
O3 Ag4 Ag6 C9 127.3(4) . 3_675
O5 Ag4 Ag6 C9 -134.1(4) . 3_675
C9 Ag4 Ag6 C9 14.6(6) . 3_675
C1 Ag4 Ag6 C9 -96.3(11) . 3_675
Ag5 Ag4 Ag6 C9 -28.1(3) . 3_675
Ag3 Ag4 Ag6 C9 -22.3(3) . 3_675
Ag2 Ag4 Ag6 C9 -96.1(3) . 3_675
O3 Ag4 Ag6 O4 24.7(3) . .
O5 Ag4 Ag6 O4 123.4(3) . .
C9 Ag4 Ag6 O4 -87.9(4) . .
C1 Ag4 Ag6 O4 161.2(11) . .
Ag5 Ag4 Ag6 O4 -130.7(2) . .
Ag3 Ag4 Ag6 O4 -124.9(2) . .
Ag2 Ag4 Ag6 O4 161.4(2) . .
O3 Ag4 Ag6 O9 -38.8(7) . .
O5 Ag4 Ag6 O9 59.8(6) . .
C9 Ag4 Ag6 O9 -151.4(7) . .
C1 Ag4 Ag6 O9 97.7(12) . .
Ag5 Ag4 Ag6 O9 165.8(6) . .
Ag3 Ag4 Ag6 O9 171.6(6) . .
Ag2 Ag4 Ag6 O9 97.8(6) . .
O3 Ag4 Ag6 C10 155.5(4) . 3_675
O5 Ag4 Ag6 C10 -105.9(3) . 3_675
C9 Ag4 Ag6 C10 42.9(4) . 3_675
C1 Ag4 Ag6 C10 -68.0(11) . 3_675
Ag5 Ag4 Ag6 C10 0.1(3) . 3_675
Ag3 Ag4 Ag6 C10 5.9(3) . 3_675
Ag2 Ag4 Ag6 C10 -67.9(3) . 3_675
O3 Ag4 Ag6 Ag5 88.7(3) . 3_675
O5 Ag4 Ag6 Ag5 -172.7(2) . 3_675
C9 Ag4 Ag6 Ag5 -24.0(3) . 3_675
C1 Ag4 Ag6 Ag5 -134.9(10) . 3_675
Ag5 Ag4 Ag6 Ag5 -66.75(7) . 3_675
Ag3 Ag4 Ag6 Ag5 -60.95(7) . 3_675
Ag2 Ag4 Ag6 Ag5 -134.69(5) . 3_675
O3 Ag4 Ag6 Ag5 155.4(2) . .
O5 Ag4 Ag6 Ag5 -106.0(2) . .
C9 Ag4 Ag6 Ag5 42.8(3) . .
C1 Ag4 Ag6 Ag5 -68.1(10) . .
Ag3 Ag4 Ag6 Ag5 5.80(4) . .
Ag2 Ag4 Ag6 Ag5 -67.95(5) . .
C9 Ag5 Ag6 O6 -116.1(4) . .
N4 Ag5 Ag6 O6 46.1(4) . .
Ag4 Ag5 Ag6 O6 -64.7(3) . .
Ag3 Ag5 Ag6 O6 -70.4(3) . .
Ag6 Ag5 Ag6 O6 -163.4(3) 3_675 .
C9 Ag5 Ag6 C9 96.9(4) . 3_675
N4 Ag5 Ag6 C9 -100.9(4) . 3_675
Ag4 Ag5 Ag6 C9 148.3(3) . 3_675
Ag3 Ag5 Ag6 C9 142.5(3) . 3_675
Ag6 Ag5 Ag6 C9 49.6(3) 3_675 3_675
C9 Ag5 Ag6 O4 -1.9(3) . .
N4 Ag5 Ag6 O4 160.2(3) . .
Ag4 Ag5 Ag6 O4 49.4(2) . .
Ag3 Ag5 Ag6 O4 43.7(2) . .
Ag6 Ag5 Ag6 O4 -49.3(2) 3_675 .
C9 Ag5 Ag6 O9 143.5(6) . .
N4 Ag5 Ag6 O9 -54.4(6) . .
Ag4 Ag5 Ag6 O9 -165.2(6) . .
Ag3 Ag5 Ag6 O9 -170.9(6) . .
Ag6 Ag5 Ag6 O9 96.1(6) 3_675 .
C9 Ag5 Ag6 C10 128.7(4) . 3_675
N4 Ag5 Ag6 C10 -69.1(3) . 3_675
Ag4 Ag5 Ag6 C10 -179.9(3) . 3_675
Ag3 Ag5 Ag6 C10 174.3(3) . 3_675
Ag6 Ag5 Ag6 C10 81.4(3) 3_675 3_675
C9 Ag5 Ag6 Ag5 47.4(3) . 3_675
N4 Ag5 Ag6 Ag5 -150.5(2) . 3_675
Ag4 Ag5 Ag6 Ag5 98.73(7) . 3_675
Ag3 Ag5 Ag6 Ag5 92.99(7) . 3_675
Ag6 Ag5 Ag6 Ag5 0.0 3_675 3_675
C9 Ag5 Ag6 Ag4 -51.4(3) . .
N4 Ag5 Ag6 Ag4 110.8(2) . .
Ag3 Ag5 Ag6 Ag4 -5.74(4) . .
Ag6 Ag5 Ag6 Ag4 -98.73(7) 3_675 .
